data_7225481
loop_
_publ_author_name
'Wang, Haijun'
'Cheng, Fujun'
'Zou, Changchang'
'Li, Qianqian'
'Hua, Yinying'
'Duan, Jingui'
'Jin, Wanqin'

_publ_section_title
;
 Design and synthesis of luminescent porous coordination polymers for
 chromaticity modulation, sensing of nitrobenzene and iodine encapsulation
;
_journal_issue 30
_journal_name_full CrystEngComm
_journal_page_first 5639
_journal_paper_doi 10.1039/C6CE00960C
_journal_volume 18
_journal_year 2016
_chemical_formula_sum 'C21 H15 La O8'
_chemical_formula_weight 534.24
_chemical_name_systematic
;
 ?
;
_space_group_crystal_system monoclinic
_space_group_IT_number 15
_space_group_name_Hall '-C 2yc'
_space_group_name_H-M_alt 'C 1 2/c 1'
_symmetry_space_group_name_Hall '-C 2yc'
_symmetry_space_group_name_H-M 'C 1 2/c 1'
_atom_sites_solution_hydrogens mixed
_audit_creation_method SHELXL-2013
_audit_update_record
;
2016-02-18 deposited with the CCDC.
2016-06-03 downloaded from the CCDC.
;
_cell_angle_alpha 90
_cell_angle_beta 101.572(9)
_cell_angle_gamma 90
_cell_formula_units_Z 8
_cell_length_a 33.69(3)
_cell_length_b 12.970(11)
_cell_length_c 14.771(12)
_cell_measurement_temperature 296(2)
_cell_volume 6323(9)
_computing_structure_refinement 'SHELXL-2013 (Sheldrick, 2013)'
_diffrn_ambient_temperature 296(2)
_diffrn_measured_fraction_theta_full 0.975
_diffrn_measured_fraction_theta_max 0.994
_diffrn_measurement_device_type 'CCD area detector'
_diffrn_measurement_method 'phi and omega scans'
_diffrn_radiation_type MoK\a
_diffrn_radiation_wavelength 0.71073
_diffrn_reflns_av_R_equivalents 0.0682
_diffrn_reflns_av_unetI/netI 0.0649
_diffrn_reflns_Laue_measured_fraction_full 0.975
_diffrn_reflns_Laue_measured_fraction_max 0.994
_diffrn_reflns_limit_h_max 39
_diffrn_reflns_limit_h_min -40
_diffrn_reflns_limit_k_max 15
_diffrn_reflns_limit_k_min -15
_diffrn_reflns_limit_l_max 15
_diffrn_reflns_limit_l_min -17
_diffrn_reflns_number 20458
_diffrn_reflns_point_group_measured_fraction_full 0.975
_diffrn_reflns_point_group_measured_fraction_max 0.994
_diffrn_reflns_theta_full 25.242
_diffrn_reflns_theta_max 25.048
_diffrn_reflns_theta_min 1.234
_exptl_absorpt_coefficient_mu 1.380
_exptl_absorpt_correction_T_max 0.973
_exptl_absorpt_correction_T_min 0.876
_exptl_absorpt_correction_type multi-scan
_exptl_crystal_colour colorless
_exptl_crystal_density_diffrn 1.122
_exptl_crystal_description block
_exptl_crystal_F_000 2096
_exptl_crystal_size_max 0.100
_exptl_crystal_size_mid 0.080
_exptl_crystal_size_min 0.020
_refine_diff_density_max 1.428
_refine_diff_density_min -1.563
_refine_diff_density_rms 0.105
_refine_ls_extinction_method none
_refine_ls_goodness_of_fit_ref 1.030
_refine_ls_hydrogen_treatment constr
_refine_ls_matrix_type full
_refine_ls_number_parameters 271
_refine_ls_number_reflns 5587
_refine_ls_number_restraints 431
_refine_ls_restrained_S_all 0.991
_refine_ls_R_factor_all 0.0543
_refine_ls_R_factor_gt 0.0406
_refine_ls_shift/su_max 0.002
_refine_ls_shift/su_mean 0.000
_refine_ls_structure_factor_coef Fsqd
_refine_ls_weighting_details
;
 w=1/[\s^2^(Fo^2^)+(0.0406P)^2^]
 where P=(Fo^2^+2Fc^2^)/3
;
_refine_ls_weighting_scheme calc
_refine_ls_wR_factor_gt 0.0918
_refine_ls_wR_factor_ref 0.0960
_reflns_Friedel_coverage 0.000
_reflns_number_gt 4174
_reflns_number_total 5587
_reflns_threshold_expression 'I > 2\s(I)'
_cod_data_source_file c6ce00960c2.cif
_cod_data_source_block as
_cod_depositor_comments 'Adding full bibliography for 7225479--7225485.cif.'
_cod_database_code 7225481
_shelx_space_group_comment
;
The symmetry employed for this shelxl refinement is uniquely defined
by the following loop, which should always be used as a source of
symmetry information in preference to the above space-group names.
They are only intended as comments.
;
_shelx_estimated_absorpt_t_min 0.874
_shelx_estimated_absorpt_t_max 0.973
_shelxl_version_number 2013-2

loop_
_space_group_symop_operation_xyz
'x, y, z'
'-x, y, -z+1/2'
'x+1/2, y+1/2, z'
'-x+1/2, y+1/2, -z+1/2'
'-x, -y, -z'
'x, -y, z-1/2'
'-x+1/2, -y+1/2, -z'
'x+1/2, -y+1/2, z-1/2'

loop_
_atom_site_label
_atom_site_type_symbol
_atom_site_fract_x
_atom_site_fract_y
_atom_site_fract_z
_atom_site_U_iso_or_equiv
_atom_site_adp_type
_atom_site_occupancy
_atom_site_site_symmetry_order
_atom_site_calc_flag
_atom_site_refinement_flags_posn
_atom_site_refinement_flags_adp
C1 C 0.25256(12) 0.4379(3) 0.0692(3) 0.0391(11) Uani 1 1 d . U
C2 C 0.28008(11) 0.5092(3) 0.1342(3) 0.0367(11) Uani 1 1 d . U
C3 C 0.26420(12) 0.5647(3) 0.2000(3) 0.0397(11) Uani 1 1 d . U
H3 H 0.2371 0.5571 0.2037 0.048 Uiso 1 1 calc R U
C4 C 0.28893(12) 0.6307(3) 0.2593(3) 0.0388(11) Uani 1 1 d . U
C5 C 0.32923(12) 0.6451(4) 0.2517(3) 0.0405(11) Uani 1 1 d . U
H5 H 0.3455 0.6908 0.2913 0.049 Uiso 1 1 calc R U
C6 C 0.34546(11) 0.5916(3) 0.1852(3) 0.0379(11) Uani 1 1 d . U
C7 C 0.32031(11) 0.5212(3) 0.1283(3) 0.0383(11) Uani 1 1 d . U
H7 H 0.3309 0.4821 0.0859 0.046 Uiso 1 1 calc R U
C8 C 0.27247(13) 0.6887(4) 0.3337(4) 0.0438(12) Uani 1 1 d . U
C9 C 0.38763(12) 0.6113(4) 0.1717(3) 0.0423(11) Uani 1 1 d . U
C10 C 0.40464(13) 0.7096(4) 0.1857(4) 0.0541(14) Uani 1 1 d . U
H10 H 0.3904 0.7611 0.2094 0.065 Uiso 1 1 calc R U
C11 C 0.44250(13) 0.7328(4) 0.1652(4) 0.0579(15) Uani 1 1 d . U
H11 H 0.4528 0.7994 0.1744 0.070 Uiso 1 1 calc R U
C12 C 0.46479(13) 0.6571(4) 0.1311(4) 0.0479(12) Uani 1 1 d . U
C13 C 0.44849(13) 0.5588(4) 0.1214(4) 0.0589(15) Uani 1 1 d . U
H13 H 0.4634 0.5059 0.1018 0.071 Uiso 1 1 calc R U
C14 C 0.41060(12) 0.5367(4) 0.1400(4) 0.0538(14) Uani 1 1 d . U
H14 H 0.4005 0.4700 0.1308 0.065 Uiso 1 1 calc R U
C15 C 0.50388(13) 0.6819(4) 0.1026(4) 0.0502(13) Uani 1 1 d . U
C16 C 0.51260(17) 0.7824(5) 0.0801(6) 0.094(3) Uani 1 1 d . U
H16 H 0.4943 0.8350 0.0844 0.113 Uiso 1 1 calc R U
C17 C 0.54834(18) 0.8047(5) 0.0512(6) 0.098(3) Uani 1 1 d . U
H17 H 0.5540 0.8728 0.0387 0.118 Uiso 1 1 calc R U
C18 C 0.57573(13) 0.7289(4) 0.0403(4) 0.0543(14) Uani 1 1 d . U
C19 C 0.56777(13) 0.6316(4) 0.0650(4) 0.0589(15) Uani 1 1 d . U
H19 H 0.5862 0.5793 0.0606 0.071 Uiso 1 1 calc R U
C20 C 0.53240(14) 0.6081(4) 0.0970(4) 0.0620(15) Uani 1 1 d . U
H20 H 0.5282 0.5409 0.1149 0.074 Uiso 1 1 calc R U
C21 C 0.61325(13) 0.7534(5) 0.0039(4) 0.0521(14) Uani 1 1 d . U
La1 La 0.30913(2) 0.19977(2) 0.05111(2) 0.03226(10) Uani 1 1 d . U
O1 O 0.34641(14) 0.2696(4) 0.2100(3) 0.1088(17) Uani 1 1 d . U
H1A H 0.3300 0.3098 0.2305 0.163 Uiso 1 1 d R U
H1B H 0.3713 0.2538 0.2178 0.163 Uiso 1 1 d R U
O2 O 0.33839(14) 0.0371(3) 0.1410(3) 0.1066(17) Uani 1 1 d . U
H2A H 0.3614 0.0182 0.1321 0.160 Uiso 1 1 d R U
H2B H 0.3291 0.0323 0.1902 0.160 Uiso 1 1 d R U
O3 O 0.26786(8) 0.3605(2) 0.0364(2) 0.0394(7) Uani 1 1 d . U
O4 O 0.21521(8) 0.4580(2) 0.0493(2) 0.0513(9) Uani 1 1 d . U
O5 O 0.23578(9) 0.6713(3) 0.3365(2) 0.0585(10) Uani 1 1 d . U
O6 O 0.29602(9) 0.7500(3) 0.3843(2) 0.0494(8) Uani 1 1 d . U
O7 O 0.62353(10) 0.8465(3) -0.0029(3) 0.0707(12) Uani 1 1 d . U
O8 O 0.63314(10) 0.6795(3) -0.0213(3) 0.0654(11) Uani 1 1 d . U

loop_
_atom_site_aniso_label
_atom_site_aniso_U_11
_atom_site_aniso_U_22
_atom_site_aniso_U_33
_atom_site_aniso_U_23
_atom_site_aniso_U_13
_atom_site_aniso_U_12
C1 0.028(2) 0.049(3) 0.043(3) -0.001(2) 0.014(2) -0.0068(19)
C2 0.024(2) 0.043(2) 0.046(3) -0.004(2) 0.014(2) 0.0000(17)
C3 0.024(2) 0.052(3) 0.046(3) -0.001(2) 0.013(2) -0.0047(18)
C4 0.028(2) 0.053(3) 0.037(3) -0.005(2) 0.010(2) 0.0008(19)
C5 0.025(2) 0.061(3) 0.036(3) -0.008(2) 0.009(2) -0.0044(19)
C6 0.025(2) 0.051(3) 0.042(3) -0.009(2) 0.017(2) -0.0070(18)
C7 0.026(2) 0.048(2) 0.045(3) -0.009(2) 0.018(2) -0.0016(18)
C8 0.028(2) 0.067(3) 0.040(3) -0.004(2) 0.014(2) 0.002(2)
C9 0.027(2) 0.062(3) 0.041(3) -0.012(2) 0.014(2) -0.010(2)
C10 0.034(2) 0.070(3) 0.066(4) -0.017(3) 0.028(3) -0.007(2)
C11 0.033(3) 0.063(3) 0.084(5) -0.011(3) 0.025(3) -0.014(2)
C12 0.028(2) 0.070(3) 0.051(4) -0.008(3) 0.020(2) -0.006(2)
C13 0.034(3) 0.074(3) 0.074(4) -0.020(3) 0.025(3) -0.006(2)
C14 0.032(2) 0.061(3) 0.074(4) -0.017(3) 0.025(3) -0.010(2)
C15 0.028(2) 0.070(3) 0.057(4) 0.000(3) 0.021(2) -0.003(2)
C16 0.057(4) 0.083(4) 0.163(8) 0.032(4) 0.070(4) 0.011(3)
C17 0.061(4) 0.080(4) 0.175(8) 0.030(5) 0.074(5) 0.004(3)
C18 0.029(2) 0.073(4) 0.066(4) 0.009(3) 0.021(3) 0.001(2)
C19 0.032(2) 0.072(4) 0.079(4) -0.013(3) 0.024(3) -0.005(2)
C20 0.044(3) 0.065(3) 0.085(5) -0.004(3) 0.033(3) -0.009(2)
C21 0.024(2) 0.076(3) 0.057(4) 0.003(3) 0.011(2) -0.005(2)
La1 0.01718(13) 0.04764(16) 0.03395(18) -0.00019(13) 0.00988(10) -0.00210(10)
O1 0.077(3) 0.147(4) 0.091(4) -0.002(3) -0.009(3) -0.038(3)
O2 0.119(4) 0.117(4) 0.095(4) 0.044(3) 0.048(3) 0.054(3)
O3 0.0271(15) 0.0437(17) 0.051(2) -0.0109(15) 0.0155(14) -0.0025(12)
O4 0.0225(15) 0.0531(19) 0.076(3) -0.0196(18) 0.0050(16) -0.0019(13)
O5 0.0322(17) 0.099(3) 0.051(2) -0.020(2) 0.0237(17) -0.0077(16)
O6 0.0375(17) 0.075(2) 0.040(2) -0.0197(18) 0.0170(16) -0.0052(16)
O7 0.0438(19) 0.061(2) 0.120(4) 0.019(2) 0.047(2) 0.0038(17)
O8 0.0415(19) 0.073(2) 0.092(3) -0.022(2) 0.038(2) -0.0198(17)

loop_
_atom_type_symbol
_atom_type_description
_atom_type_scat_dispersion_real
_atom_type_scat_dispersion_imag
_atom_type_scat_source
C C 0.0033 0.0016 'International Tables Vol C Tables 4.2.6.8 and 6.1.1.4'
H H 0.0000 0.0000 'International Tables Vol C Tables 4.2.6.8 and 6.1.1.4'
O O 0.0106 0.0060 'International Tables Vol C Tables 4.2.6.8 and 6.1.1.4'
La La -0.2871 2.4523 'International Tables Vol C Tables 4.2.6.8 and 6.1.1.4'

loop_
_geom_angle_atom_site_label_1
_geom_angle_atom_site_label_2
_geom_angle_atom_site_label_3
_geom_angle
_geom_angle_site_symmetry_1
_geom_angle_site_symmetry_3
O4 C1 O3 122.6(4) . .
O4 C1 C2 118.6(4) . .
O3 C1 C2 118.9(3) . .
O4 C1 La1 56.6(2) . 7
O3 C1 La1 66.0(2) . 7
C2 C1 La1 174.4(3) . 7
C7 C2 C3 120.1(4) . .
C7 C2 C1 120.8(4) . .
C3 C2 C1 119.1(3) . .
C4 C3 C2 119.6(4) . .
C4 C3 H3 120.2 . .
C2 C3 H3 120.2 . .
C3 C4 C5 120.3(4) . .
C3 C4 C8 120.2(4) . .
C5 C4 C8 119.5(4) . .
C4 C5 C6 120.8(4) . .
C4 C5 H5 119.6 . .
C6 C5 H5 119.6 . .
C5 C6 C7 118.0(4) . .
C5 C6 C9 121.6(4) . .
C7 C6 C9 120.4(4) . .
C2 C7 C6 121.0(4) . .
C2 C7 H7 119.5 . .
C6 C7 H7 119.5 . .
O5 C8 O6 126.7(5) . .
O5 C8 C4 115.7(4) . .
O6 C8 C4 117.5(4) . .
C10 C9 C14 116.7(4) . .
C10 C9 C6 120.6(4) . .
C14 C9 C6 122.6(4) . .
C9 C10 C11 121.9(5) . .
C9 C10 H10 119.0 . .
C11 C10 H10 119.0 . .
C12 C11 C10 120.5(4) . .
C12 C11 H11 119.8 . .
C10 C11 H11 119.8 . .
C11 C12 C13 117.1(4) . .
C11 C12 C15 121.3(4) . .
C13 C12 C15 121.5(4) . .
C14 C13 C12 122.1(5) . .
C14 C13 H13 119.0 . .
C12 C13 H13 119.0 . .
C13 C14 C9 121.6(4) . .
C13 C14 H14 119.2 . .
C9 C14 H14 119.2 . .
C20 C15 C16 117.1(4) . .
C20 C15 C12 122.3(5) . .
C16 C15 C12 120.6(5) . .
C17 C16 C15 120.5(5) . .
C17 C16 H16 119.8 . .
C15 C16 H16 119.8 . .
C18 C17 C16 122.0(6) . .
C18 C17 H17 119.0 . .
C16 C17 H17 119.0 . .
C19 C18 C17 117.4(5) . .
C19 C18 C21 121.3(5) . .
C17 C18 C21 121.4(5) . .
C18 C19 C20 121.4(5) . .
C18 C19 H19 119.3 . .
C20 C19 H19 119.3 . .
C15 C20 C19 121.5(5) . .
C15 C20 H20 119.2 . .
C19 C20 H20 119.2 . .
O7 C21 O8 122.0(4) . .
O7 C21 C18 119.5(5) . .
O8 C21 C18 118.5(5) . .
O7 C21 La1 60.7(2) . 5_665
O8 C21 La1 61.7(2) . 5_665
C18 C21 La1 175.0(4) . 5_665
O5 La1 O6 133.25(11) 4_545 6_565
O5 La1 O3 77.24(11) 4_545 .
O6 La1 O3 73.19(11) 6_565 .
O5 La1 O4 95.77(12) 4_545 7
O6 La1 O4 70.43(12) 6_565 7
O3 La1 O4 120.61(10) . 7
O5 La1 O1 72.37(15) 4_545 .
O6 La1 O1 139.34(14) 6_565 .
O3 La1 O1 86.98(14) . .
O4 La1 O1 147.49(14) 7 .
O5 La1 O7 146.68(12) 4_545 5_665
O6 La1 O7 77.28(12) 6_565 5_665
O3 La1 O7 132.57(10) . 5_665
O4 La1 O7 81.47(12) 7 5_665
O1 La1 O7 92.19(16) . 5_665
O5 La1 O2 75.87(13) 4_545 .
O6 La1 O2 133.91(14) 6_565 .
O3 La1 O2 151.40(13) . .
O4 La1 O2 71.94(16) 7 .
O1 La1 O2 75.78(17) . .
O7 La1 O2 71.70(13) 5_665 .
O5 La1 O8 141.05(12) 4_545 5_665
O6 La1 O8 70.53(12) 6_565 5_665
O3 La1 O8 84.54(12) . 5_665
O4 La1 O8 123.05(12) 7 5_665
O1 La1 O8 72.57(15) . 5_665
O7 La1 O8 50.57(12) 5_665 5_665
O2 La1 O8 110.96(15) . 5_665
O5 La1 O3 68.35(12) 4_545 7
O6 La1 O3 69.51(10) 6_565 7
O3 La1 O3 74.99(11) . 7
O4 La1 O3 48.97(8) 7 7
O1 La1 O3 139.41(13) . 7
O7 La1 O3 126.77(12) 5_665 7
O2 La1 O3 103.57(13) . 7
O8 La1 O3 138.84(12) 5_665 7
O5 La1 C21 154.80(13) 4_545 5_665
O6 La1 C21 70.53(13) 6_565 5_665
O3 La1 C21 108.28(13) . 5_665
O4 La1 C21 101.72(14) 7 5_665
O1 La1 C21 83.24(16) . 5_665
O7 La1 C21 25.30(13) 5_665 5_665
O2 La1 C21 92.39(15) . 5_665
O8 La1 C21 25.37(13) 5_665 5_665
O3 La1 C21 136.74(13) 7 5_665
O5 La1 C1 82.30(13) 4_545 7
O6 La1 C1 67.12(12) 6_565 7
O3 La1 C1 97.86(12) . 7
O4 La1 C1 24.25(10) 7 7
O1 La1 C1 152.51(14) . 7
O7 La1 C1 103.81(13) 5_665 7
O2 La1 C1 88.05(15) . 7
O8 La1 C1 134.69(13) 5_665 7
O3 La1 C1 24.75(9) 7 7
C21 La1 C1 120.07(14) 5_665 7
O5 La1 La1 67.89(9) 4_545 7
O6 La1 La1 66.13(7) 6_565 7
O3 La1 La1 39.82(6) . 7
O4 La1 La1 82.44(7) 7 7
O1 La1 La1 118.16(12) . 7
O7 La1 La1 143.16(10) 5_665 7
O2 La1 La1 132.78(11) . 7
O8 La1 La1 116.26(10) 5_665 7
O3 La1 La1 35.17(7) 7 7
C21 La1 La1 132.06(11) 5_665 7
C1 La1 La1 58.63(9) 7 7
La1 O1 H1A 107.6 . .
La1 O1 H1B 108.9 . .
H1A O1 H1B 142.1 . .
La1 O2 H2A 115.0 . .
La1 O2 H2B 109.4 . .
H2A O2 H2B 128.0 . .
C1 O3 La1 153.1(3) . .
C1 O3 La1 89.3(2) . 7
La1 O3 La1 105.01(11) . 7
C1 O4 La1 99.1(3) . 7
C8 O5 La1 136.4(3) . 4
C8 O6 La1 135.7(3) . 6_566
C21 O7 La1 94.0(3) . 5_665
C21 O8 La1 93.0(3) . 5_665

loop_
_geom_bond_atom_site_label_1
_geom_bond_atom_site_label_2
_geom_bond_distance
_geom_bond_site_symmetry_2
C1 O4 1.261(5) .
C1 O3 1.269(5) .
C1 C2 1.510(6) .
C1 La1 3.030(4) 7
C2 C7 1.385(5) .
C2 C3 1.399(6) .
C3 C4 1.379(6) .
C3 H3 0.9300 .
C4 C5 1.397(6) .
C4 C8 1.525(6) .
C5 C6 1.400(6) .
C5 H5 0.9300 .
C6 C7 1.405(6) .
C6 C9 1.496(5) .
C7 H7 0.9300 .
C8 O5 1.266(5) .
C8 O6 1.257(5) .
C9 C10 1.395(6) .
C9 C14 1.378(6) .
C10 C11 1.402(6) .
C10 H10 0.9300 .
C11 C12 1.391(7) .
C11 H11 0.9300 .
C12 C13 1.384(7) .
C12 C15 1.496(6) .
C13 C14 1.388(6) .
C13 H13 0.9300 .
C14 H14 0.9300 .
C15 C20 1.370(7) .
C15 C16 1.392(7) .
C16 C17 1.386(7) .
C16 H16 0.9300 .
C17 C18 1.380(7) .
C17 H17 0.9300 .
C18 C19 1.355(7) .
C18 C21 1.504(6) .
C19 C20 1.401(6) .
C19 H19 0.9300 .
C20 H20 0.9300 .
C21 O7 1.265(6) .
C21 O8 1.267(6) .
C21 La1 2.953(5) 5_665
La1 O5 2.488(3) 4_545
La1 O6 2.502(4) 6_565
La1 O3 2.491(3) .
La1 O4 2.564(3) 7
La1 O1 2.593(5) .
La1 O7 2.581(4) 5_665
La1 O2 2.581(4) .
La1 O8 2.602(3) 5_665
La1 O3 2.768(3) 7
La1 C21 2.953(5) 5_665
La1 C1 3.030(4) 7
La1 La1 4.176(3) 7
O1 H1A 0.8582 .
O1 H1B 0.8498 .
O2 H2A 0.8484 .
O2 H2B 0.8500 .
O3 La1 2.769(3) 7
O4 La1 2.564(3) 7
O5 La1 2.487(3) 4
O6 La1 2.501(4) 6_566
O7 La1 2.581(4) 5_665
O8 La1 2.602(3) 5_665

loop_
_geom_torsion_atom_site_label_1
_geom_torsion_atom_site_label_2
_geom_torsion_atom_site_label_3
_geom_torsion_atom_site_label_4
_geom_torsion
_geom_torsion_site_symmetry_1
_geom_torsion_site_symmetry_4
O4 C1 C2 C7 -151.3(4) . .
O3 C1 C2 C7 28.6(6) . .
O4 C1 C2 C3 27.6(6) . .
O3 C1 C2 C3 -152.6(4) . .
C7 C2 C3 C4 -0.5(7) . .
C1 C2 C3 C4 -179.4(4) . .
C2 C3 C4 C5 2.3(7) . .
C2 C3 C4 C8 -177.8(4) . .
C3 C4 C5 C6 -1.2(7) . .
C8 C4 C5 C6 178.9(4) . .
C4 C5 C6 C7 -1.7(7) . .
C4 C5 C6 C9 175.8(4) . .
C3 C2 C7 C6 -2.4(7) . .
C1 C2 C7 C6 176.5(4) . .
C5 C6 C7 C2 3.5(7) . .
C9 C6 C7 C2 -174.0(4) . .
C3 C4 C8 O5 0.4(7) . .
C5 C4 C8 O5 -179.7(4) . .
C3 C4 C8 O6 -178.1(4) . .
C5 C4 C8 O6 1.8(7) . .
C5 C6 C9 C10 -32.7(7) . .
C7 C6 C9 C10 144.6(5) . .
C5 C6 C9 C14 151.2(5) . .
C7 C6 C9 C14 -31.4(7) . .
C14 C9 C10 C11 2.5(8) . .
C6 C9 C10 C11 -173.8(5) . .
C9 C10 C11 C12 -1.0(9) . .
C10 C11 C12 C13 -1.9(8) . .
C10 C11 C12 C15 175.7(5) . .
C11 C12 C13 C14 3.3(8) . .
C15 C12 C13 C14 -174.3(5) . .
C12 C13 C14 C9 -1.9(9) . .
C10 C9 C14 C13 -1.1(8) . .
C6 C9 C14 C13 175.1(5) . .
C11 C12 C15 C20 158.8(6) . .
C13 C12 C15 C20 -23.7(9) . .
C11 C12 C15 C16 -21.4(9) . .
C13 C12 C15 C16 156.1(6) . .
C20 C15 C16 C17 1.6(11) . .
C12 C15 C16 C17 -178.2(7) . .
C15 C16 C17 C18 2.4(13) . .
C16 C17 C18 C19 -4.3(12) . .
C16 C17 C18 C21 176.5(7) . .
C17 C18 C19 C20 2.3(9) . .
C21 C18 C19 C20 -178.5(5) . .
C16 C15 C20 C19 -3.5(9) . .
C12 C15 C20 C19 176.2(5) . .
C18 C19 C20 C15 1.6(9) . .
C19 C18 C21 O7 -167.4(5) . .
C17 C18 C21 O7 11.7(9) . .
C19 C18 C21 O8 14.2(8) . .
C17 C18 C21 O8 -166.7(6) . .
O4 C1 O3 La1 -126.5(5) . .
C2 C1 O3 La1 53.7(7) . .
La1 C1 O3 La1 -123.2(5) 7 .
O4 C1 O3 La1 -3.4(4) . 7
C2 C1 O3 La1 176.8(4) . 7
O3 C1 O4 La1 3.7(5) . 7
C2 C1 O4 La1 -176.5(3) . 7
O6 C8 O5 La1 -17.5(9) . 4
C4 C8 O5 La1 164.1(3) . 4
O5 C8 O6 La1 39.4(8) . 6_566
C4 C8 O6 La1 -142.3(3) . 6_566
O8 C21 O7 La1 -7.3(6) . 5_665
C18 C21 O7 La1 174.3(4) . 5_665
O7 C21 O8 La1 7.3(6) . 5_665
C18 C21 O8 La1 -174.4(4) . 5_665

loop_
_platon_squeeze_void_nr
_platon_squeeze_void_average_x
_platon_squeeze_void_average_y
_platon_squeeze_void_average_z
_platon_squeeze_void_volume
_platon_squeeze_void_count_electrons
_platon_squeeze_void_content
1 0.175 -0.298 0.113 3178 869 ' '
